data_1565596
loop_
_publ_author_name
'Svistunova, Iryna V.'
'Sharutin, Vladimir V.'
'Tretyakova, Galina O.'
'Puzyrkov, Zakhar N.'

_publ_section_title
;
 Synthesis and structure of boron difluoride binuclear \b-diketonates
;
_journal_name_full 'Inorganica Chimica Acta'
_journal_page_first 119230
_journal_paper_doi 10.1016/j.ica.2019.119230
_journal_volume 501
_journal_year 2020
_chemical_formula_moiety 'C11 H14 B2 F4 O5 S'
_chemical_formula_sum 'C11 H14 B2 F4 O5 S'
_chemical_formula_weight 355.90
_space_group_crystal_system monoclinic
_space_group_IT_number 14
_space_group_name_Hall '-P 2yn'
_space_group_name_H-M_alt 'P 1 21/n 1'
_atom_sites_solution_hydrogens geom
_atom_sites_solution_primary direct
_atom_sites_solution_secondary difmap
_cell_angle_alpha 90.00
_cell_angle_beta 116.24(3)
_cell_angle_gamma 90.00
_cell_formula_units_Z 4
_cell_length_a 11.371(9)
_cell_length_b 12.765(11)
_cell_length_c 11.993(9)
_cell_measurement_reflns_used 4100
_cell_measurement_temperature 293(2)
_cell_measurement_theta_max 28.9
_cell_measurement_theta_min 3.19
_cell_volume 1561(2)
_computing_molecular_graphics 'Olex2 (Dolomanov et al., 2009)'
_computing_publication_material 'Olex2 (Dolomanov et al., 2009)'
_computing_structure_refinement 'ShelXL (Sheldrick, 2015)'
_computing_structure_solution 'ShelXS-1997 (Sheldrick, 2008)'
_diffrn_ambient_temperature 293.15
_diffrn_measured_fraction_theta_full 0.996
_diffrn_measured_fraction_theta_max 0.996
_diffrn_measurement_device_type Bruker
_diffrn_radiation_monochromator graphite
_diffrn_radiation_type MoK\a
_diffrn_radiation_wavelength 0.71073
_diffrn_reflns_av_R_equivalents 0.0276
_diffrn_reflns_av_unetI/netI 0.0129
_diffrn_reflns_limit_h_max 15
_diffrn_reflns_limit_h_min -15
_diffrn_reflns_limit_k_max 17
_diffrn_reflns_limit_k_min -17
_diffrn_reflns_limit_l_max 15
_diffrn_reflns_limit_l_min -16
_diffrn_reflns_number 53701
_diffrn_reflns_theta_full 28.90
_diffrn_reflns_theta_max 28.90
_diffrn_reflns_theta_min 3.19
_diffrn_source 'fine-focus sealed tube'
_exptl_absorpt_coefficient_mu 0.269
_exptl_absorpt_correction_T_max 0.9310
_exptl_absorpt_correction_T_min 0.9024
_exptl_absorpt_correction_type multi-scan
_exptl_crystal_colour colorless
_exptl_crystal_density_diffrn 1.514
_exptl_crystal_density_method 'not measured'
_exptl_crystal_description block
_exptl_crystal_F_000 728
_exptl_crystal_size_max 0.39
_exptl_crystal_size_mid 0.31
_exptl_crystal_size_min 0.27
_refine_diff_density_max 0.291
_refine_diff_density_min -0.323
_refine_diff_density_rms 0.045
_refine_ls_extinction_method none
_refine_ls_goodness_of_fit_ref 1.052
_refine_ls_hydrogen_treatment constr
_refine_ls_matrix_type full
_refine_ls_number_parameters 212
_refine_ls_number_reflns 4100
_refine_ls_number_restraints 0
_refine_ls_restrained_S_all 1.052
_refine_ls_R_factor_all 0.0503
_refine_ls_R_factor_gt 0.0404
_refine_ls_shift/su_max 0.001
_refine_ls_shift/su_mean 0.000
_refine_ls_structure_factor_coef Fsqd
_refine_ls_weighting_details 'calc w=1/[\s^2^(Fo^2^)+(0.0597P)^2^+0.4475P] where P=(Fo^2^+2Fc^2^)/3'
_refine_ls_weighting_scheme calc
_refine_ls_wR_factor_gt 0.1125
_refine_ls_wR_factor_ref 0.1217
_reflns_number_gt 3356
_reflns_number_total 4100
_reflns_threshold_expression >2sigma(I)
_cod_data_source_file C11H14O5SB2F4.cif
_cod_data_source_block 1491_0m_a
_cod_database_code 1565596
_olex2_refinement_description
;
1. Fixed Uiso
 At 1.2 times of:
  All C(H,H) groups
 At 1.5 times of:
  All C(H,H,H) groups
2.a Secondary CH2 refined with riding coordinates:
 C10(H10A,H10B)
2.b Idealised Me refined as rotating group:
 C11(H11A,H11B,H11C), C5(H5A,H5B,H5C), C4(H4B,H4A,H4C), C6(H6A,H6C,H6B)
;
_olex2_submission_special_instructions 'No special instructions were received'

loop_
_space_group_symop_id
_space_group_symop_operation_xyz
1 'x, y, z'
2 '-x+1/2, y+1/2, -z+1/2'
3 '-x, -y, -z'
4 'x-1/2, -y-1/2, z-1/2'

loop_
_atom_site_label
_atom_site_type_symbol
_atom_site_fract_x
_atom_site_fract_y
_atom_site_fract_z
_atom_site_U_iso_or_equiv
_atom_site_adp_type
_atom_site_occupancy
_atom_site_calc_flag
_atom_site_disorder_assembly
_atom_site_disorder_group
_atom_site_refinement_flags_posn
S1 S 0.18396(4) 0.54247(3) 0.61125(4) 0.04629(12) Uani 1 d . . .
O5 O 0.12889(11) 0.42176(9) 0.37857(9) 0.0512(3) Uani 1 d . . .
O1 O 0.53580(11) 0.60183(11) 0.63335(12) 0.0613(3) Uani 1 d . . .
F2 F 0.55980(16) 0.77257(10) 0.59004(12) 0.0910(4) Uani 1 d . . .
O2 O 0.37270(12) 0.69032(10) 0.45195(11) 0.0595(3) Uani 1 d . . .
F1 F 0.57553(13) 0.64698(11) 0.46812(12) 0.0818(4) Uani 1 d . . .
O3 O 0.18270(14) 0.23820(10) 0.66875(11) 0.0657(4) Uani 1 d . . .
F3 F 0.2527(2) 0.12230(14) 0.56539(17) 0.1240(7) Uani 1 d . . .
O4 O 0.13636(13) 0.26331(9) 0.45236(10) 0.0565(3) Uani 1 d . . .
C11 C 0.1017(3) 0.4547(2) 0.1732(2) 0.0957(9) Uani 1 d . . .
H11A H 0.0294 0.5015 0.1549 0.144 Uiso 1 calc . . GR
H11B H 0.0943 0.4235 0.0975 0.144 Uiso 1 calc . . GR
H11C H 0.1825 0.4930 0.2118 0.144 Uiso 1 calc . . GR
C10 C 0.1002(3) 0.37203(16) 0.25807(16) 0.0712(5) Uani 1 d . . .
H10A H 0.1657 0.3193 0.2687 0.085 Uiso 1 calc . . R
H10B H 0.0149 0.3384 0.2244 0.085 Uiso 1 calc . . R
C9 C 0.14717(14) 0.36102(12) 0.47117(13) 0.0442(3) Uani 1 d . . .
C8 C 0.17897(13) 0.40597(11) 0.58919(13) 0.0415(3) Uani 1 d . . .
C2 C 0.31214(14) 0.58646(10) 0.57814(12) 0.0392(3) Uani 1 d . . .
C1 C 0.44333(15) 0.56385(12) 0.65575(14) 0.0459(3) Uani 1 d . . .
B1 B 0.5138(2) 0.67936(15) 0.53495(18) 0.0519(4) Uani 1 d . . .
C3 C 0.28194(16) 0.65046(12) 0.47556(14) 0.0459(3) Uani 1 d . . .
C5 C 0.14733(19) 0.68164(16) 0.38696(18) 0.0641(5) Uani 1 d . . .
H5A H 0.1228 0.7438 0.4167 0.096 Uiso 1 calc . . GR
H5B H 0.0875 0.6261 0.3797 0.096 Uiso 1 calc . . GR
H5C H 0.1445 0.6953 0.3071 0.096 Uiso 1 calc . . GR
C4 C 0.48829(18) 0.49633(16) 0.76683(16) 0.0614(4) Uani 1 d . . .
H4B H 0.4586 0.4259 0.7420 0.092 Uiso 1 calc . . GR
H4A H 0.4532 0.5218 0.8212 0.092 Uiso 1 calc . . GR
H4C H 0.5823 0.4973 0.8095 0.092 Uiso 1 calc . . GR
C7 C 0.19417(16) 0.33952(13) 0.68417(14) 0.0493(4) Uani 1 d . . .
C6 C 0.2206(2) 0.37241(16) 0.81188(16) 0.0682(5) Uani 1 d . . .
H6A H 0.1520 0.3470 0.8308 0.102 Uiso 1 calc . . GR
H6C H 0.2237 0.4475 0.8170 0.102 Uiso 1 calc . . GR
H6B H 0.3031 0.3440 0.8704 0.102 Uiso 1 calc . . GR
B2 B 0.1552(2) 0.18535(15) 0.5526(2) 0.0583(5) Uani 1 d . . .
F4 F 0.04068(17) 0.13390(13) 0.51503(14) 0.1098(6) Uani 1 d . . .

loop_
_atom_site_aniso_label
_atom_site_aniso_U_11
_atom_site_aniso_U_22
_atom_site_aniso_U_33
_atom_site_aniso_U_23
_atom_site_aniso_U_13
_atom_site_aniso_U_12
S1 0.0520(2) 0.0420(2) 0.0524(2) 0.00175(15) 0.02994(18) 0.00215(15)
O5 0.0628(7) 0.0477(6) 0.0366(5) 0.0036(4) 0.0162(5) 0.0007(5)
O1 0.0454(6) 0.0707(8) 0.0630(7) 0.0152(6) 0.0197(5) -0.0030(5)
F2 0.1260(12) 0.0619(7) 0.0701(8) -0.0152(6) 0.0297(7) -0.0288(7)
O2 0.0605(7) 0.0674(8) 0.0539(7) 0.0184(6) 0.0282(6) -0.0010(6)
F1 0.0804(8) 0.1065(10) 0.0767(8) -0.0074(7) 0.0514(7) 0.0034(7)
O3 0.0887(9) 0.0459(6) 0.0495(6) 0.0100(5) 0.0186(6) -0.0101(6)
F3 0.1604(16) 0.1150(12) 0.1234(13) 0.0596(11) 0.0873(13) 0.0826(12)
O4 0.0695(7) 0.0432(6) 0.0459(6) -0.0008(5) 0.0156(5) -0.0055(5)
C11 0.158(3) 0.0796(15) 0.0504(11) 0.0101(10) 0.0475(14) 0.0141(15)
C10 0.0996(15) 0.0645(11) 0.0377(8) -0.0034(8) 0.0196(9) 0.0013(10)
C9 0.0407(7) 0.0443(7) 0.0410(7) 0.0036(6) 0.0120(6) -0.0014(6)
C8 0.0394(7) 0.0416(7) 0.0411(7) 0.0018(5) 0.0155(5) -0.0018(5)
C2 0.0465(7) 0.0350(6) 0.0367(6) -0.0006(5) 0.0188(5) -0.0009(5)
C1 0.0490(8) 0.0462(7) 0.0404(7) 0.0004(6) 0.0178(6) -0.0036(6)
B1 0.0573(10) 0.0527(10) 0.0513(10) -0.0042(8) 0.0291(8) -0.0105(8)
C3 0.0525(8) 0.0434(7) 0.0426(7) 0.0031(6) 0.0217(6) 0.0017(6)
C5 0.0586(10) 0.0696(11) 0.0562(10) 0.0220(9) 0.0181(8) 0.0127(8)
C4 0.0562(9) 0.0719(11) 0.0447(8) 0.0142(8) 0.0119(7) 0.0006(8)
C7 0.0490(8) 0.0493(8) 0.0431(8) 0.0041(6) 0.0144(6) -0.0076(6)
C6 0.0894(14) 0.0692(12) 0.0427(8) 0.0054(8) 0.0261(9) -0.0165(10)
B2 0.0699(12) 0.0411(9) 0.0620(11) 0.0047(8) 0.0275(10) -0.0028(8)
F4 0.1318(13) 0.1134(11) 0.0832(9) -0.0229(8) 0.0465(9) -0.0766(10)

loop_
_atom_type_symbol
_atom_type_description
_atom_type_scat_dispersion_real
_atom_type_scat_dispersion_imag
_atom_type_scat_source
C C 0.0033 0.0016 'International Tables Vol C Tables 4.2.6.8 and 6.1.1.4'
H H 0.0000 0.0000 'International Tables Vol C Tables 4.2.6.8 and 6.1.1.4'
O O 0.0106 0.0060 'International Tables Vol C Tables 4.2.6.8 and 6.1.1.4'
S S 0.1246 0.1234 'International Tables Vol C Tables 4.2.6.8 and 6.1.1.4'
B B 0.0013 0.0007 'International Tables Vol C Tables 4.2.6.8 and 6.1.1.4'
F F 0.0171 0.0103 'International Tables Vol C Tables 4.2.6.8 and 6.1.1.4'

loop_
_geom_angle_atom_site_label_1
_geom_angle_atom_site_label_2
_geom_angle_atom_site_label_3
_geom_angle
_geom_angle_site_symmetry_1
_geom_angle_site_symmetry_3
C8 S1 C2 104.85(7) . .
C9 O5 C10 117.69(14) . .
C1 O1 B1 123.62(14) . .
C3 O2 B1 123.51(14) . .
C7 O3 B2 124.20(14) . .
C9 O4 B2 122.88(14) . .
H11A C11 H11B 109.5 . .
H11A C11 H11C 109.5 . .
H11B C11 H11C 109.5 . .
C10 C11 H11A 109.5 . .
C10 C11 H11B 109.5 . .
C10 C11 H11C 109.5 . .
O5 C10 H10A 110.2 . .
O5 C10 H10B 110.2 . .
C11 C10 O5 107.67(18) . .
C11 C10 H10A 110.2 . .
C11 C10 H10B 110.2 . .
H10A C10 H10B 108.5 . .
O5 C9 C8 119.19(15) . .
O4 C9 O5 118.17(14) . .
O4 C9 C8 122.64(14) . .
C9 C8 S1 121.86(11) . .
C7 C8 S1 120.31(12) . .
C7 C8 C9 117.56(15) . .
C1 C2 S1 122.02(12) . .
C3 C2 S1 118.81(12) . .
C3 C2 C1 119.06(14) . .
O1 C1 C2 120.86(14) . .
O1 C1 C4 114.77(15) . .
C2 C1 C4 124.37(14) . .
F2 B1 O1 107.95(16) . .
F2 B1 O2 108.52(17) . .
O2 B1 O1 110.69(14) . .
F1 B1 O1 108.82(17) . .
F1 B1 F2 111.82(16) . .
F1 B1 O2 109.04(16) . .
O2 C3 C2 121.25(15) . .
O2 C3 C5 114.21(15) . .
C2 C3 C5 124.52(15) . .
C3 C5 H5A 109.5 . .
C3 C5 H5B 109.5 . .
C3 C5 H5C 109.5 . .
H5A C5 H5B 109.5 . .
H5A C5 H5C 109.5 . .
H5B C5 H5C 109.5 . .
C1 C4 H4B 109.5 . .
C1 C4 H4A 109.5 . .
C1 C4 H4C 109.5 . .
H4B C4 H4A 109.5 . .
H4B C4 H4C 109.5 . .
H4A C4 H4C 109.5 . .
O3 C7 C8 121.90(15) . .
O3 C7 C6 112.84(14) . .
C8 C7 C6 125.23(16) . .
C7 C6 H6A 109.5 . .
C7 C6 H6C 109.5 . .
C7 C6 H6B 109.5 . .
H6A C6 H6C 109.5 . .
H6A C6 H6B 109.5 . .
H6C C6 H6B 109.5 . .
O3 B2 O4 110.76(15) . .
F3 B2 O3 110.97(19) . .
F3 B2 O4 108.16(18) . .
F3 B2 F4 112.3(2) . .
F4 B2 O3 108.28(18) . .
F4 B2 O4 106.30(17) . .

loop_
_geom_bond_atom_site_label_1
_geom_bond_atom_site_label_2
_geom_bond_distance
_geom_bond_site_symmetry_2
S1 C8 1.760(2) .
S1 C2 1.7634(18) .
O5 C10 1.477(2) .
O5 C9 1.2937(19) .
O1 C1 1.289(2) .
O1 B1 1.474(2) .
F2 B1 1.349(2) .
O2 B1 1.474(3) .
O2 C3 1.289(2) .
F1 B1 1.343(2) .
O3 C7 1.305(2) .
O3 B2 1.452(3) .
F3 B2 1.323(3) .
O4 C9 1.264(2) .
O4 B2 1.501(2) .
C11 H11A 0.9600 .
C11 H11B 0.9600 .
C11 H11C 0.9600 .
C11 C10 1.472(3) .
C10 H10A 0.9700 .
C10 H10B 0.9700 .
C9 C8 1.418(2) .
C8 C7 1.368(2) .
C2 C1 1.395(2) .
C2 C3 1.387(2) .
C1 C4 1.475(2) .
C3 C5 1.481(3) .
C5 H5A 0.9600 .
C5 H5B 0.9600 .
C5 H5C 0.9600 .
C4 H4B 0.9600 .
C4 H4A 0.9600 .
C4 H4C 0.9600 .
C7 C6 1.485(3) .
C6 H6A 0.9600 .
C6 H6C 0.9600 .
C6 H6B 0.9600 .
B2 F4 1.346(3) .

loop_
_geom_torsion_atom_site_label_1
_geom_torsion_atom_site_label_2
_geom_torsion_atom_site_label_3
_geom_torsion_atom_site_label_4
_geom_torsion
_geom_torsion_site_symmetry_1
_geom_torsion_site_symmetry_2
_geom_torsion_site_symmetry_3
_geom_torsion_site_symmetry_4
S1 C8 C7 O3 175.55(13) . . . .
S1 C8 C7 C6 -2.4(2) . . . .
S1 C2 C1 O1 -176.04(12) . . . .
S1 C2 C1 C4 4.3(2) . . . .
S1 C2 C3 O2 175.39(12) . . . .
S1 C2 C3 C5 -2.8(2) . . . .
O5 C9 C8 S1 4.2(2) . . . .
O5 C9 C8 C7 178.30(14) . . . .
O4 C9 C8 S1 -176.15(12) . . . .
O4 C9 C8 C7 -2.0(2) . . . .
C10 O5 C9 O4 -1.6(2) . . . .
C10 O5 C9 C8 178.05(16) . . . .
C9 O5 C10 C11 -172.21(19) . . . .
C9 O4 B2 O3 1.7(3) . . . .
C9 O4 B2 F3 -120.1(2) . . . .
C9 O4 B2 F4 119.12(19) . . . .
C9 C8 C7 O3 1.3(2) . . . .
C9 C8 C7 C6 -176.66(17) . . . .
C8 S1 C2 C1 -69.53(14) . . . .
C8 S1 C2 C3 114.21(13) . . . .
C2 S1 C8 C9 -64.00(14) . . . .
C2 S1 C8 C7 122.04(13) . . . .
C1 O1 B1 F2 107.20(19) . . . .
C1 O1 B1 O2 -11.4(2) . . . .
C1 O1 B1 F1 -131.25(18) . . . .
C1 C2 C3 O2 -1.0(2) . . . .
C1 C2 C3 C5 -179.15(16) . . . .
B1 O1 C1 C2 6.7(2) . . . .
B1 O1 C1 C4 -173.58(16) . . . .
B1 O2 C3 C2 -5.2(2) . . . .
B1 O2 C3 C5 173.17(16) . . . .
C3 O2 B1 O1 10.6(2) . . . .
C3 O2 B1 F2 -107.66(19) . . . .
C3 O2 B1 F1 130.31(18) . . . .
C3 C2 C1 O1 0.2(2) . . . .
C3 C2 C1 C4 -179.46(16) . . . .
C7 O3 B2 F3 117.7(2) . . . .
C7 O3 B2 O4 -2.4(3) . . . .
C7 O3 B2 F4 -118.6(2) . . . .
B2 O3 C7 C8 1.0(3) . . . .
B2 O3 C7 C6 179.22(18) . . . .
B2 O4 C9 O5 -179.94(15) . . . .
B2 O4 C9 C8 0.4(2) . . . .
